data_2205470
loop_
_publ_author_name
'Cai-Feng Ding'
'Mei Zhu'
'Xue-Mei Li'
'Shu-Sheng Zhang'
'Hong Xu'
'Ping-Kai Ouyang'

_publ_section_title
;
 1,6-Bis(pyridine-4-carboxamido)hexane
;
_journal_issue 4
_journal_name_full 'Acta Crystallographica Section E'
_journal_page_first o1103
_journal_page_last o1104
_journal_paper_doi 10.1107/S1600536805008688
_journal_volume 61
_journal_year 2005
_chemical_formula_iupac 'C18 H22 N4 O2'
_chemical_formula_moiety 'C18 H22 N4 O2'
_chemical_formula_sum 'C18 H22 N4 O2'
_chemical_formula_weight 326.40
_chemical_name_systematic
;
1,6-Bis(pyridine-4-carboxamido)hexane
;
_space_group_IT_number 14
_symmetry_cell_setting monoclinic
_symmetry_space_group_name_Hall '-P 2ybc'
_symmetry_space_group_name_H-M 'P 1 21/c 1'
_atom_sites_solution_hydrogens geom
_atom_sites_solution_primary direct
_atom_sites_solution_secondary difmap
_audit_creation_method SHELXL-97
_cell_angle_alpha 90.00
_cell_angle_beta 91.067(3)
_cell_angle_gamma 90.00
_cell_formula_units_Z 2
_cell_length_a 5.0940(9)
_cell_length_b 5.2911(10)
_cell_length_c 30.759(6)
_cell_measurement_reflns_used 1592
_cell_measurement_temperature 293(2)
_cell_measurement_theta_max 25.9
_cell_measurement_theta_min 2.6
_cell_volume 828.9(3)
_computing_cell_refinement 'SAINT (Siemens, 1996)'
_computing_data_collection 'SMART (Siemens, 1996)'
_computing_data_reduction SAINT
_computing_molecular_graphics SHELXTL
_computing_publication_material
;
SHELXTL, PARST (Nardelli, 1995) and PLATON (Spek, 2003)
;
_computing_structure_refinement SHELXTL
_computing_structure_solution 'SHELXTL (Sheldrick, 1997)'
_diffrn_ambient_temperature 293(2)
_diffrn_detector_area_resol_mean 8.33
_diffrn_measured_fraction_theta_full 0.990
_diffrn_measured_fraction_theta_max 0.990
_diffrn_measurement_device_type 'Siemens SMART 1000 CCD area-detector'
_diffrn_measurement_method \w
_diffrn_radiation_monochromator graphite
_diffrn_radiation_source 'fine-focus sealed tube'
_diffrn_radiation_type MoK\a
_diffrn_radiation_wavelength 0.71073
_diffrn_reflns_av_R_equivalents 0.0163
_diffrn_reflns_av_sigmaI/netI 0.0194
_diffrn_reflns_limit_h_max 5
_diffrn_reflns_limit_h_min -6
_diffrn_reflns_limit_k_max 6
_diffrn_reflns_limit_k_min -6
_diffrn_reflns_limit_l_max 31
_diffrn_reflns_limit_l_min -37
_diffrn_reflns_number 4366
_diffrn_reflns_theta_full 26.02
_diffrn_reflns_theta_max 26.02
_diffrn_reflns_theta_min 1.32
_diffrn_standards_interval_count 0
_diffrn_standards_number 0
_exptl_absorpt_coefficient_mu 0.088
_exptl_absorpt_correction_T_max 0.9947
_exptl_absorpt_correction_T_min 0.9649
_exptl_absorpt_correction_type multi-scan
_exptl_absorpt_process_details '(SADABS; Sheldrick, 1996)'
_exptl_crystal_colour Yellow
_exptl_crystal_density_diffrn 1.308
_exptl_crystal_density_method 'not measured'
_exptl_crystal_description Plate
_exptl_crystal_F_000 348
_exptl_crystal_size_max 0.41
_exptl_crystal_size_mid 0.22
_exptl_crystal_size_min 0.06
_refine_diff_density_max 0.157
_refine_diff_density_min -0.137
_refine_ls_extinction_method none
_refine_ls_goodness_of_fit_ref 1.074
_refine_ls_hydrogen_treatment constr
_refine_ls_matrix_type full
_refine_ls_number_parameters 109
_refine_ls_number_reflns 1616
_refine_ls_number_restraints 0
_refine_ls_restrained_S_all 1.074
_refine_ls_R_factor_all 0.0496
_refine_ls_R_factor_gt 0.0413
_refine_ls_shift/su_max 0.000
_refine_ls_shift/su_mean 0.000
_refine_ls_structure_factor_coef Fsqd
_refine_ls_weighting_details 'calc w = 1/[\s^2^(Fo^2^)+(0.0567P)^2^+0.1501P] where P = (Fo^2^+2Fc^2^)/3'
_refine_ls_weighting_scheme calc
_refine_ls_wR_factor_gt 0.1066
_refine_ls_wR_factor_ref 0.1131
_reflns_number_gt 1363
_reflns_number_total 1616
_reflns_threshold_expression I>2\s(I)
_cod_data_source_file cv6474.cif
_cod_data_source_block I
_cod_depositor_comments
;
The following automatic conversions were performed:
'_symmetry_cell_setting' value 'Monoclinic' changed to 'monoclinic'
according to '/home/saulius/struct/CIF-dictionaries/cif_core.dic'
dictionary named 'cif_core.dic' version 2.4.1 from 2010-06-29.

Automatic conversion script
Id: cif_fix_enum 1527 2010-12-29 10:47:43Z saulius 

The following automatic conversions were performed:

'_symmetry_cell_setting' value 'Monoclinic' changed to 'monoclinic'
according to /home/saulius/struct/CIF-dictionaries/cif_core.dic
dictionary named 'cif_core.dic' version 2.4.1 from 2010-06-29.

Automatic conversion script
Id: cif_fix_values 1715 2011-07-08 13:25:40Z adriana 
;
_cod_original_sg_symbol_H-M P21/c
_cod_database_code 2205470
_cod_database_fobs_code 2205470

loop_
_symmetry_equiv_pos_as_xyz
'x, y, z'
'-x, y+1/2, -z+1/2'
'-x, -y, -z'
'x, -y-1/2, z-1/2'

loop_
_atom_site_label
_atom_site_fract_x
_atom_site_fract_y
_atom_site_fract_z
_atom_site_U_iso_or_equiv
_atom_site_adp_type
_atom_site_calc_flag
_atom_site_refinement_flags
_atom_site_occupancy
_atom_site_type_symbol
O1 0.19333(19) 0.6683(2) 0.10242(4) 0.0556(4) Uani d . 1 O
N1 -0.2033(3) 1.1864(3) 0.22080(4) 0.0516(4) Uani d . 1 N
N2 -0.2330(2) 0.5678(2) 0.09456(4) 0.0415(3) Uani d . 1 N
H2A -0.3908 0.5915 0.1031 0.050 Uiso calc R 1 H
C1 -0.3122(3) 0.8210(3) 0.17818(5) 0.0429(4) Uani d . 1 C
H1B -0.4231 0.6835 0.1736 0.052 Uiso calc R 1 H
C2 -0.3530(3) 0.9858(3) 0.21231(5) 0.0484(4) Uani d . 1 C
H2B -0.4935 0.9544 0.2304 0.058 Uiso calc R 1 H
C3 -0.0032(3) 1.2257(3) 0.19426(5) 0.0486(4) Uani d . 1 C
H3A 0.1037 1.3653 0.1995 0.058 Uiso calc R 1 H
C4 0.0546(3) 1.0715(3) 0.15957(5) 0.0426(4) Uani d . 1 C
H4A 0.1977 1.1065 0.1422 0.051 Uiso calc R 1 H
C5 -0.1032(3) 0.8642(3) 0.15094(4) 0.0362(3) Uani d . 1 C
C6 -0.0357(3) 0.6926(3) 0.11385(5) 0.0384(3) Uani d . 1 C
C7 -0.1848(3) 0.3914(3) 0.05915(5) 0.0434(4) Uani d . 1 C
H7A -0.0487 0.2733 0.0682 0.052 Uiso calc R 1 H
H7B -0.1217 0.4844 0.0343 0.052 Uiso calc R 1 H
C8 -0.4277(3) 0.2463(3) 0.04592(5) 0.0418(4) Uani d . 1 C
H8A -0.5662 0.3644 0.0381 0.050 Uiso calc R 1 H
H8B -0.4865 0.1473 0.0704 0.050 Uiso calc R 1 H
C9 -0.3782(3) 0.0712(3) 0.00769(5) 0.0418(4) Uani d . 1 C
H9A -0.3121 0.1701 -0.0163 0.063 Uiso calc R 1 H
H9B -0.2435 -0.0500 0.0160 0.063 Uiso calc R 1 H

loop_
_atom_site_aniso_label
_atom_site_aniso_U_11
_atom_site_aniso_U_22
_atom_site_aniso_U_33
_atom_site_aniso_U_12
_atom_site_aniso_U_13
_atom_site_aniso_U_23
O1 0.0324(6) 0.0724(8) 0.0623(7) -0.0019(5) 0.0081(5) -0.0239(6)
N1 0.0567(8) 0.0539(8) 0.0443(7) 0.0079(7) 0.0030(6) -0.0083(6)
N2 0.0312(6) 0.0504(7) 0.0431(7) 0.0007(5) 0.0046(5) -0.0122(6)
C1 0.0391(8) 0.0463(9) 0.0435(8) -0.0009(6) 0.0034(6) -0.0006(7)
C2 0.0457(8) 0.0603(10) 0.0397(8) 0.0074(8) 0.0086(7) 0.0005(7)
C3 0.0506(9) 0.0445(9) 0.0506(9) -0.0017(7) -0.0018(7) -0.0079(7)
C4 0.0389(8) 0.0473(9) 0.0416(8) -0.0006(6) 0.0034(6) -0.0016(7)
C5 0.0325(7) 0.0415(8) 0.0346(7) 0.0049(6) 0.0001(5) -0.0006(6)
C6 0.0317(7) 0.0431(8) 0.0404(8) 0.0015(6) 0.0034(6) -0.0034(6)
C7 0.0365(8) 0.0514(9) 0.0427(8) -0.0003(7) 0.0062(6) -0.0114(7)
C8 0.0351(7) 0.0454(8) 0.0452(8) -0.0001(6) 0.0049(6) -0.0081(7)
C9 0.0360(7) 0.0435(8) 0.0461(8) -0.0001(6) 0.0054(6) -0.0088(7)

loop_
_atom_type_symbol
_atom_type_description
_atom_type_scat_dispersion_real
_atom_type_scat_dispersion_imag
_atom_type_scat_source
C C 0.0033 0.0016 'International Tables Vol C Tables 4.2.6.8 and 6.1.1.4'
H H 0.0000 0.0000 'International Tables Vol C Tables 4.2.6.8 and 6.1.1.4'
N N 0.0061 0.0033 'International Tables Vol C Tables 4.2.6.8 and 6.1.1.4'
O O 0.0106 0.0060 'International Tables Vol C Tables 4.2.6.8 and 6.1.1.4'

loop_
_geom_angle_atom_site_label_1
_geom_angle_atom_site_label_2
_geom_angle_atom_site_label_3
_geom_angle_site_symmetry_1
_geom_angle
_geom_angle_publ_flag
C2 N1 C3 . 116.49(13) ?
C6 N2 C7 . 120.91(11) yes
C6 N2 H2A . 119.5 ?
C7 N2 H2A . 119.5 ?
C2 C1 C5 . 118.85(15) ?
C2 C1 H1B . 120.6 ?
C5 C1 H1B . 120.6 ?
N1 C2 C1 . 123.95(14) ?
N1 C2 H2B . 118.0 ?
C1 C2 H2B . 118.0 ?
N1 C3 C4 . 123.92(15) ?
N1 C3 H3A . 118.0 ?
C4 C3 H3A . 118.0 ?
C3 C4 C5 . 119.07(14) ?
C3 C4 H4A . 120.5 ?
C5 C4 H4A . 120.5 ?
C4 C5 C1 . 117.72(13) ?
C4 C5 C6 . 118.99(12) ?
C1 C5 C6 . 123.25(13) ?
O1 C6 N2 . 122.12(13) yes
O1 C6 C5 . 120.73(13) yes
N2 C6 C5 . 117.14(12) yes
N2 C7 C8 . 112.28(11) ?
N2 C7 H7A . 109.1 ?
C8 C7 H7A . 109.1 ?
N2 C7 H7B . 109.1 ?
C8 C7 H7B . 109.1 ?
H7A C7 H7B . 107.9 ?
C7 C8 C9 . 111.85(12) ?
C7 C8 H8A . 109.2 ?
C9 C8 H8A . 109.2 ?
C7 C8 H8B . 109.2 ?
C9 C8 H8B . 109.2 ?
H8A C8 H8B . 107.9 ?
C9 C9 C8 3_455 113.34(14) ?
C9 C9 H9A 3_455 108.9 ?
C8 C9 H9A . 108.9 ?
C9 C9 H9B 3_455 108.9 ?
C8 C9 H9B . 108.9 ?
H9A C9 H9B . 107.7 ?

loop_
_geom_bond_atom_site_label_1
_geom_bond_atom_site_label_2
_geom_bond_site_symmetry_2
_geom_bond_distance
_geom_bond_publ_flag
O1 C6 . 1.2315(16) yes
N1 C2 . 1.330(2) yes
N1 C3 . 1.334(2) yes
N2 C6 . 1.3325(18) yes
N2 C7 . 1.4584(18) yes
N2 H2A . 0.8600 ?
C1 C2 . 1.383(2) ?
C1 C5 . 1.386(2) ?
C1 H1B . 0.9300 ?
C2 H2B . 0.9300 ?
C3 C4 . 1.379(2) ?
C3 H3A . 0.9300 ?
C4 C5 . 1.383(2) ?
C4 H4A . 0.9300 ?
C5 C6 . 1.5030(19) ?
C7 C8 . 1.506(2) ?
C7 H7A . 0.9700 ?
C7 H7B . 0.9700 ?
C8 C9 . 1.5220(19) ?
C8 H8A . 0.9700 ?
C8 H8B . 0.9700 ?
C9 C9 3_455 1.520(3) ?
C9 H9A . 0.9700 ?
C9 H9B . 0.9700 ?

loop_
_geom_hbond_atom_site_label_D
_geom_hbond_atom_site_label_H
_geom_hbond_atom_site_label_A
_geom_hbond_site_symmetry_A
_geom_hbond_distance_DH
_geom_hbond_distance_HA
_geom_hbond_distance_DA
_geom_hbond_angle_DHA
_geom_hbond_publ_flag
N2 H2A O1 1_455 0.85 2.16 2.9850(10) 162 yes
C2 H2B N1 2_445 0.93 2.60 3.466(2) 156 yes

loop_
_geom_torsion_atom_site_label_1
_geom_torsion_atom_site_label_2
_geom_torsion_atom_site_label_3
_geom_torsion_atom_site_label_4
_geom_torsion_site_symmetry_4
_geom_torsion
C3 N1 C2 C1 . -0.1(2)
C5 C1 C2 N1 . 0.2(2)
C2 N1 C3 C4 . -0.3(2)
N1 C3 C4 C5 . 0.7(2)
C3 C4 C5 C1 . -0.5(2)
C3 C4 C5 C6 . -178.40(13)
C2 C1 C5 C4 . 0.1(2)
C2 C1 C5 C6 . 177.91(13)
C7 N2 C6 O1 . 1.1(2)
C7 N2 C6 C5 . -178.15(12)
C4 C5 C6 O1 . 28.6(2)
C1 C5 C6 O1 . -149.21(15)
C4 C5 C6 N2 . -152.18(13)
C1 C5 C6 N2 . 30.1(2)
C6 N2 C7 C8 . 172.60(13)
N2 C7 C8 C9 . 177.54(12)
C7 C8 C9 C9 3_455 -177.83(16)
